data_2021784
loop_
_publ_author_name
'Zemtsova, Viktoria M.'
'Fedorov, Alexey Yu.'
'Fedorova, Elizaveta A.'
'Boa, Callum'
'Arkhipov, Sergey G.'
'Rychkov, Denis A.'
'Minkov, Vasily S.'
'Pulham, Colin R.'
'Boldyreva, Elena V.'

_publ_section_title
;
 A novel crystal form of metacetamol: the first example of a hydrated form
;
_journal_coeditor_code CU3154
_journal_issue 11
_journal_name_full 'Acta Crystallographica Section C'
_journal_page_first
;
;
_journal_paper_doi 10.1107/S2053229619012981
_journal_volume 75
_journal_year 2019
_chemical_formula_iupac '2C8 H9 N O2, H2 O'
_chemical_formula_moiety '2(C8 H9 N O2), H2 O'
_chemical_formula_sum 'C16 H20 N2 O5'
_chemical_formula_weight 320.34
_chemical_name_common 'metacetamol hemihydrate'
_chemical_name_systematic
;
<i>N</i>-(3-Hydroxyphenyl)acetamide hemihydrate
;
_space_group_crystal_system monoclinic
_space_group_IT_number 14
_space_group_name_Hall '-P 2yn'
_space_group_name_H-M_alt 'P 1 21/n 1'
_symmetry_space_group_name_Hall '-P 2yn'
_symmetry_space_group_name_H-M 'P 1 21/n 1'
_atom_sites_solution_hydrogens mixed
_atom_sites_solution_primary direct
_cell_angle_alpha 90
_cell_angle_beta 104.619(3)
_cell_angle_gamma 90
_cell_formula_units_Z 4
_cell_length_a 12.7626(4)
_cell_length_b 6.92827(14)
_cell_length_c 19.7011(4)
_cell_measurement_reflns_used 4399
_cell_measurement_temperature 295(2)
_cell_measurement_theta_max 24.2150
_cell_measurement_theta_min 1.7110
_cell_volume 1685.63(8)
_computing_cell_refinement
;
CrysAlis PRO (Rigaku OD, 2015)
;
_computing_data_collection
;
CrysAlis PRO (Rigaku OD, 2015)
;
_computing_data_reduction
;
CrysAlis PRO (Rigaku OD, 2015)
;
_computing_molecular_graphics
;
OLEX2 (Dolomanov <i>et al.</i>,  2009)
;
_computing_publication_material
;
OLEX2 (Dolomanov <i>et al.</i>,  2009)
;
_computing_structure_refinement
;
SHELXL2018 (Sheldrick, 2015)
;
_computing_structure_solution
;
SHELXS97 (Sheldrick, 2008)
;
_diffrn_ambient_temperature 295(2)
_diffrn_detector 'CCD plate'
_diffrn_detector_area_resol_mean 10.3457
_diffrn_measured_fraction_theta_full 1.000
_diffrn_measured_fraction_theta_max 1.000
_diffrn_measurement_device 'four-circle diffractometer'
_diffrn_measurement_device_type 'Rigaku Xcalibur Ruby Gemini ultra'
_diffrn_measurement_method '\w scans'
_diffrn_radiation_monochromator graphite
_diffrn_radiation_probe x-ray
_diffrn_radiation_type MoK\a
_diffrn_radiation_wavelength 0.71073
_diffrn_reflns_av_R_equivalents 0.0452
_diffrn_reflns_av_unetI/netI 0.0298
_diffrn_reflns_limit_h_max 15
_diffrn_reflns_limit_h_min -15
_diffrn_reflns_limit_k_max 8
_diffrn_reflns_limit_k_min -8
_diffrn_reflns_limit_l_max 24
_diffrn_reflns_limit_l_min -24
_diffrn_reflns_number 20645
_diffrn_reflns_theta_full 25.242
_diffrn_reflns_theta_max 25.679
_diffrn_reflns_theta_min 1.724
_diffrn_source 'fine-focus sealed X-ray tube'
_exptl_absorpt_coefficient_mu 0.094
_exptl_absorpt_correction_T_max 1.00000
_exptl_absorpt_correction_T_min 0.96830
_exptl_absorpt_correction_type multi-scan
_exptl_absorpt_process_details
;
(CrysAlis PRO; Rigaku OD, 2015)
;
_exptl_crystal_colour colourless
_exptl_crystal_density_diffrn 1.262
_exptl_crystal_description block
_exptl_crystal_F_000 680
_exptl_crystal_size_max 0.3
_exptl_crystal_size_mid 0.2
_exptl_crystal_size_min 0.1
_refine_diff_density_max 0.149
_refine_diff_density_min -0.148
_refine_ls_extinction_method none
_refine_ls_goodness_of_fit_ref 1.029
_refine_ls_hydrogen_treatment mixed
_refine_ls_matrix_type full
_refine_ls_number_parameters 274
_refine_ls_number_reflns 3209
_refine_ls_number_restraints 0
_refine_ls_restrained_S_all 1.029
_refine_ls_R_factor_all 0.0778
_refine_ls_R_factor_gt 0.0478
_refine_ls_shift/su_max 0.000
_refine_ls_shift/su_mean 0.000
_refine_ls_structure_factor_coef Fsqd
_refine_ls_weighting_details 'w=1/[\s^2^(Fo^2^)+(0.0471P)^2^+0.2986P] where P=(Fo^2^+2Fc^2^)/3'
_refine_ls_weighting_scheme calc
_refine_ls_wR_factor_gt 0.1064
_refine_ls_wR_factor_ref 0.1206
_reflns_number_gt 2204
_reflns_number_total 3209
_reflns_threshold_expression 'I > 2\s(I)'
_cod_data_source_file cu3154sup1.cif
_cod_data_source_block I
_cod_original_cell_volume 1685.62(8)
_cod_database_code 2021784
_shelx_space_group_comment
;
The symmetry employed for this shelxl refinement is uniquely defined
by the following loop, which should always be used as a source of
symmetry information in preference to the above space-group names.
They are only intended as comments.
;
_shelx_estimated_absorpt_t_min 0.972
_shelx_estimated_absorpt_t_max 0.991

loop_
_space_group_symop_operation_xyz
'x, y, z'
'-x+1/2, y+1/2, -z+1/2'
'-x, -y, -z'
'x-1/2, -y-1/2, z-1/2'

loop_
_atom_site_type_symbol
_atom_site_label
_atom_site_fract_x
_atom_site_fract_y
_atom_site_fract_z
_atom_site_U_iso_or_equiv
_atom_site_adp_type
_atom_site_calc_flag
_atom_site_occupancy
_atom_site_disorder_assembly
_atom_site_disorder_group
O O11 0.13102(15) 0.0755(2) 0.52095(8) 0.0861(6) Uani d 1 . .
H H11 0.095(2) 0.167(4) 0.4888(14) 0.110(9) Uiso d 1 . .
O O21 -0.03939(16) 0.6558(2) 0.57158(7) 0.0899(6) Uani d 1 . .
N N11 0.00908(14) 0.5130(2) 0.67710(8) 0.0543(5) Uani d 1 . .
H H11A 0.0053(15) 0.523(3) 0.7214(12) 0.064(6) Uiso d 1 . .
C C11 0.06446(15) 0.3468(3) 0.66289(9) 0.0470(5) Uani d 1 . .
C C21 0.06817(17) 0.2941(3) 0.59582(10) 0.0543(5) Uani d 1 . .
H H21 0.0323(16) 0.366(3) 0.5570(11) 0.068(6) Uiso d 1 . .
C C31 0.12470(17) 0.1302(3) 0.58617(10) 0.0577(5) Uani d 1 . .
C C41 0.17654(19) 0.0186(3) 0.64273(12) 0.0657(6) Uani d 1 . .
H H41 0.2146(18) -0.092(3) 0.6337(11) 0.081(7) Uiso d 1 . .
C C51 0.17180(18) 0.0722(4) 0.70877(12) 0.0657(6) Uani d 1 . .
H H51 0.2070(17) -0.003(3) 0.7490(12) 0.081(7) Uiso d 1 . .
C C61 0.11587(16) 0.2345(3) 0.71957(10) 0.0563(5) Uani d 1 . .
H H61 0.1118(14) 0.274(3) 0.7663(11) 0.058(5) Uiso d 1 . .
C C71 -0.03749(17) 0.6556(3) 0.63367(10) 0.0556(5) Uani d 1 . .
C C81 -0.08655(19) 0.8159(3) 0.66606(11) 0.0664(6) Uani d 1 . .
H H81A -0.0500 0.9346 0.6617 0.100 Uiso calc 1 . .
H H81B -0.0793 0.7882 0.7148 0.100 Uiso calc 1 . .
H H81C -0.1619 0.8278 0.6425 0.100 Uiso calc 1 . .
O O12 0.52609(13) 0.9883(2) 0.67514(7) 0.0685(5) Uani d 1 . .
O O22 0.56527(14) 0.8283(2) 0.44372(7) 0.0729(5) Uani d 1 . .
N N12 0.63940(14) 0.5709(2) 0.50799(8) 0.0521(4) Uani d 1 . .
C C12 0.63225(14) 0.6233(2) 0.57617(9) 0.0454(4) Uani d 1 . .
C C22 0.58092(16) 0.7885(3) 0.59045(9) 0.0471(5) Uani d 1 . .
C C32 0.57719(15) 0.8275(3) 0.65887(9) 0.0474(5) Uani d 1 . .
C C42 0.62505(16) 0.7049(3) 0.71278(10) 0.0525(5) Uani d 1 . .
C C52 0.67631(18) 0.5425(3) 0.69765(11) 0.0604(6) Uani d 1 . .
C C62 0.67959(17) 0.4988(3) 0.63012(11) 0.0572(5) Uani d 1 . .
C C72 0.60799(16) 0.6689(3) 0.44774(10) 0.0499(5) Uani d 1 . .
C C82 0.62801(18) 0.5726(3) 0.38414(10) 0.0636(6) Uani d 1 . .
H H82A 0.5600 0.5447 0.3515 0.095 Uiso calc 1 . .
H H82B 0.6671 0.4545 0.3977 0.095 Uiso calc 1 . .
H H82C 0.6698 0.6567 0.3624 0.095 Uiso calc 1 . .
O O1WA 0.7127(3) 0.1769(4) 0.50402(18) 0.0986(12) Uani d 0.736(6) A 1
H H1WA 0.6658 0.0860 0.4966 0.148 Uiso d 0.736(6) A 1
H H1WB 0.7715 0.1242 0.4993 0.148 Uiso d 0.736(6) A 1
O O1WB 0.7969(8) 0.2862(14) 0.5064(6) 0.128(5) Uani d 0.264(6) A 2
H H1WC 0.8641 0.3133 0.5107 0.192 Uiso d 0.264(6) A 2
H H1WD 0.7865 0.1836 0.4819 0.192 Uiso d 0.264(6) A 2
H H42 0.6227(15) 0.738(3) 0.7588(11) 0.063(6) Uiso d 1 . .
H H22 0.5436(14) 0.874(3) 0.5526(10) 0.054(5) Uiso d 1 . .
H H62 0.7149(17) 0.385(3) 0.6185(11) 0.075(7) Uiso d 1 . .
H H52 0.7091(16) 0.457(3) 0.7332(11) 0.072(6) Uiso d 1 . .
H H12A 0.6737(18) 0.458(3) 0.5056(12) 0.087(8) Uiso d 1 . .
H H12 0.494(2) 1.054(4) 0.6328(14) 0.098(8) Uiso d 1 . .

loop_
_atom_site_aniso_label
_atom_site_aniso_U_11
_atom_site_aniso_U_22
_atom_site_aniso_U_33
_atom_site_aniso_U_12
_atom_site_aniso_U_13
_atom_site_aniso_U_23
O11 0.1278(15) 0.0825(11) 0.0536(9) 0.0563(11) 0.0333(9) 0.0077(8)
O21 0.1552(16) 0.0758(11) 0.0434(9) 0.0521(10) 0.0339(9) 0.0078(7)
N11 0.0766(12) 0.0542(10) 0.0353(9) 0.0008(8) 0.0199(8) -0.0050(8)
C11 0.0527(11) 0.0477(11) 0.0402(10) -0.0037(9) 0.0111(8) -0.0011(8)
C21 0.0676(14) 0.0547(12) 0.0401(11) 0.0110(10) 0.0125(10) 0.0039(9)
C31 0.0691(13) 0.0607(13) 0.0465(11) 0.0150(11) 0.0204(10) 0.0027(10)
C41 0.0713(15) 0.0655(14) 0.0627(14) 0.0212(12) 0.0212(11) 0.0129(12)
C51 0.0651(14) 0.0771(16) 0.0523(13) 0.0143(12) 0.0101(11) 0.0174(12)
C61 0.0599(13) 0.0684(14) 0.0396(11) -0.0052(11) 0.0105(10) 0.0030(10)
C71 0.0741(14) 0.0519(12) 0.0435(11) 0.0015(10) 0.0197(10) -0.0065(9)
C81 0.0843(15) 0.0552(13) 0.0657(14) 0.0019(11) 0.0300(12) -0.0159(10)
O12 0.1140(13) 0.0569(9) 0.0377(8) 0.0214(8) 0.0248(8) 0.0040(7)
O22 0.1237(13) 0.0544(9) 0.0421(8) 0.0323(9) 0.0238(8) 0.0049(6)
N12 0.0652(11) 0.0423(9) 0.0492(10) 0.0113(8) 0.0151(8) -0.0006(8)
C12 0.0525(11) 0.0402(10) 0.0430(10) 0.0008(8) 0.0113(8) 0.0022(8)
C22 0.0635(13) 0.0408(10) 0.0355(10) 0.0051(9) 0.0097(9) 0.0050(8)
C32 0.0593(12) 0.0427(10) 0.0399(10) -0.0008(9) 0.0121(9) 0.0027(8)
C42 0.0567(12) 0.0621(13) 0.0371(11) -0.0042(10) 0.0088(9) 0.0101(9)
C52 0.0611(13) 0.0653(14) 0.0539(13) 0.0110(11) 0.0130(10) 0.0257(11)
C62 0.0609(13) 0.0512(12) 0.0606(13) 0.0134(10) 0.0174(10) 0.0142(10)
C72 0.0611(12) 0.0443(11) 0.0457(11) 0.0027(9) 0.0160(9) -0.0040(9)
C82 0.0814(15) 0.0609(13) 0.0533(12) -0.0013(11) 0.0257(11) -0.0134(10)
O1WA 0.093(2) 0.0519(15) 0.160(3) 0.0120(14) 0.050(2) -0.0140(15)
O1WB 0.095(7) 0.078(7) 0.205(10) 0.029(6) 0.024(6) -0.034(6)

loop_
_atom_type_symbol
_atom_type_description
_atom_type_scat_dispersion_real
_atom_type_scat_dispersion_imag
_atom_type_scat_source
C C 0.0033 0.0016 'International Tables Vol C Tables 4.2.6.8 and 6.1.1.4'
H H 0.0000 0.0000 'International Tables Vol C Tables 4.2.6.8 and 6.1.1.4'
N N 0.0061 0.0033 'International Tables Vol C Tables 4.2.6.8 and 6.1.1.4'
O O 0.0106 0.0060 'International Tables Vol C Tables 4.2.6.8 and 6.1.1.4'

loop_
_geom_angle_atom_site_label_1
_geom_angle_atom_site_label_2
_geom_angle_atom_site_label_3
_geom_angle
C31 O11 H11 108.5(16)
C11 N11 H11A 114.2(13)
C71 N11 H11A 116.4(13)
C71 N11 C11 129.42(16)
C21 C11 N11 122.86(17)
C61 C11 N11 117.16(17)
C61 C11 C21 119.97(19)
C11 C21 H21 121.1(12)
C11 C21 C31 119.49(19)
C31 C21 H21 119.4(12)
O11 C31 C21 121.00(18)
O11 C31 C41 118.40(18)
C41 C31 C21 120.60(19)
C31 C41 H41 117.8(14)
C51 C41 C31 119.2(2)
C51 C41 H41 123.0(13)
C41 C51 H51 120.8(13)
C41 C51 C61 121.1(2)
C61 C51 H51 118.0(13)
C11 C61 H61 118.5(11)
C51 C61 C11 119.55(19)
C51 C61 H61 122.0(11)
O21 C71 N11 122.31(18)
O21 C71 C81 121.57(19)
N11 C71 C81 116.11(17)
C71 C81 H81A 109.5
C71 C81 H81B 109.5
C71 C81 H81C 109.5
H81A C81 H81B 109.5
H81A C81 H81C 109.5
H81B C81 H81C 109.5
C32 O12 H12 107.9(15)
C12 N12 H12A 114.8(15)
C72 N12 C12 129.36(16)
C72 N12 H12A 115.8(15)
C22 C12 N12 123.55(16)
C22 C12 C62 119.83(17)
C62 C12 N12 116.63(17)
C12 C22 C32 119.55(17)
C12 C22 H22 120.7(10)
C32 C22 H22 119.6(10)
O12 C32 C22 121.40(16)
O12 C32 C42 117.80(17)
C42 C32 C22 120.80(18)
C32 C42 H42 118.5(12)
C52 C42 C32 118.79(19)
C52 C42 H42 122.7(12)
C42 C52 C62 121.59(19)
C42 C52 H52 120.4(12)
C62 C52 H52 118.0(12)
C12 C62 H62 117.9(13)
C52 C62 C12 119.43(19)
C52 C62 H62 122.7(12)
O22 C72 N12 122.94(17)
O22 C72 C82 120.98(18)
N12 C72 C82 116.08(17)
C72 C82 H82A 109.5
C72 C82 H82B 109.5
C72 C82 H82C 109.5
H82A C82 H82B 109.5
H82A C82 H82C 109.5
H82B C82 H82C 109.5
H1WA O1WA H1WB 105.1
H1WC O1WB H1WD 104.3

loop_
_geom_bond_atom_site_label_1
_geom_bond_atom_site_label_2
_geom_bond_distance
O11 H11 0.93(3)
O11 C31 1.361(2)
O21 C71 1.217(2)
N11 H11A 0.89(2)
N11 C11 1.416(2)
N11 C71 1.343(2)
C11 C21 1.383(3)
C11 C61 1.383(3)
C21 H21 0.93(2)
C21 C31 1.384(3)
C31 C41 1.380(3)
C41 H41 0.95(2)
C41 C51 1.369(3)
C51 H51 0.96(2)
C51 C61 1.377(3)
C61 H61 0.98(2)
C71 C81 1.495(3)
C81 H81A 0.9600
C81 H81B 0.9600
C81 H81C 0.9600
O12 C32 1.369(2)
O12 H12 0.95(3)
O22 C72 1.225(2)
N12 C12 1.416(2)
N12 C72 1.338(2)
N12 H12A 0.91(2)
C12 C22 1.383(2)
C12 C62 1.384(3)
C22 C32 1.387(2)
C22 H22 0.978(18)
C32 C42 1.377(2)
C42 C52 1.371(3)
C42 H42 0.94(2)
C52 C62 1.375(3)
C52 H52 0.93(2)
C62 H62 0.96(2)
C72 C82 1.498(2)
C82 H82A 0.9600
C82 H82B 0.9600
C82 H82C 0.9600
O1WA H1WA 0.8558
O1WA H1WB 0.8604
O1WB H1WC 0.8613
O1WB H1WD 0.8502

loop_
_geom_hbond_atom_site_label_D
_geom_hbond_atom_site_label_H
_geom_hbond_atom_site_label_A
_geom_hbond_site_symmetry_A
_geom_hbond_distance_DH
_geom_hbond_distance_HA
_geom_hbond_distance_DA
_geom_hbond_angle_DHA
O11 H11 O21 3_566 0.93(3) 1.73(3) 2.660(2) 175(3)
N11 H11A O12 2_546 0.89(2) 2.19(2) 3.060(2) 167.1(18)
O1WA H1WA O22 1_545 0.86 2.29 3.108(4) 159.9
O1WA H1WB O11 3_656 0.86 1.97 2.788(3) 159.0
O1WB H1WD O11 3_656 0.85 2.09 2.769(8) 136.6
N12 H12A O1WA . 0.91(2) 2.01(2) 2.893(3) 165(2)
N12 H12A O1WB . 0.91(2) 1.97(2) 2.822(7) 157(2)
O12 H12 O22 3_676 0.95(3) 1.71(3) 2.6605(19) 179(2)

loop_
_geom_torsion_atom_site_label_1
_geom_torsion_atom_site_label_2
_geom_torsion_atom_site_label_3
_geom_torsion_atom_site_label_4
_geom_torsion
O11 C31 C41 C51 179.5(2)
N11 C11 C21 C31 179.51(18)
N11 C11 C61 C51 -179.39(19)
C11 N11 C71 O21 1.7(3)
C11 N11 C71 C81 -177.90(18)
C11 C21 C31 O11 -179.24(19)
C11 C21 C31 C41 0.5(3)
C21 C11 C61 C51 0.9(3)
C21 C31 C41 C51 -0.2(3)
C31 C41 C51 C61 0.3(4)
C41 C51 C61 C11 -0.7(3)
C61 C11 C21 C31 -0.8(3)
C71 N11 C11 C21 -7.8(3)
C71 N11 C11 C61 172.50(19)
O12 C32 C42 C52 179.75(18)
N12 C12 C22 C32 179.50(17)
N12 C12 C62 C52 179.39(18)
C12 N12 C72 O22 -0.4(3)
C12 N12 C72 C82 179.53(18)
C12 C22 C32 O12 -179.24(17)
C12 C22 C32 C42 0.7(3)
C22 C12 C62 C52 -0.9(3)
C22 C32 C42 C52 -0.2(3)
C32 C42 C52 C62 -0.9(3)
C42 C52 C62 C12 1.5(3)
C62 C12 C22 C32 -0.1(3)
C72 N12 C12 C22 5.4(3)
C72 N12 C12 C62 -174.95(19)

_cod_database_fobs_code 2021784
